data_7213267
loop_
_publ_author_name
'Pizzala, Helene'
'Carles, Micheline'
'Stone, William E. E.'
'Thevand, Andre'

_publ_section_title
;
 Tautomerism in Schiff bases derived from 3-hydroxysalicylaldehyde.
 Combined X-ray diffraction, solution and solid state NMR study
;
_journal_issue 5
_journal_name_full 'Journal of the Chemical Society, Perkin Transactions 2'
_journal_page_first 935
_journal_paper_doi 10.1039/b000756k
_journal_year 2000
_chemical_compound_source 'Local laboratory'
_chemical_formula_sum 'C13 H10 N2 O4'
_chemical_formula_weight 258.233
_space_group_IT_number 2
_symmetry_cell_setting triclinic
_symmetry_space_group_name_Hall '-P 1'
_symmetry_space_group_name_H-M 'P -1'
_atom_sites_solution_hydrogens difmap
_atom_sites_solution_primary direct
_atom_sites_solution_secondary difmap
_cell_angle_alpha 83.21(1)
_cell_angle_beta 79.16(1)
_cell_angle_gamma 72.66(1)
_cell_formula_units_Z 2
_cell_length_a 7.005(1)
_cell_length_b 7.180(1)
_cell_length_c 12.018(1)
_cell_measurement_reflns_used 3628
_cell_measurement_temperature 298
_cell_measurement_theta_max 25
_cell_measurement_theta_min 1
_cell_volume 565.44(13)
_computing_data_collection KappaCCD
_computing_data_reduction 'Denzo and Scalepak (Otwinowski & Minor, 1997)'
_computing_molecular_graphics 'Ortep (Johnson, 1976)'
_computing_publication_material 'maxus(Mackay et al., 1999)'
_computing_structure_refinement 'maxus(Mackay et al., 1999)'
_computing_structure_solution 'SIR92 (Altomare et al., 1994)'
_diffrn_measurement_device KappaCCD
_diffrn_measurement_method phi-scan
_diffrn_radiation_source 'fine-focus sealed tube'
_diffrn_radiation_type MoK\a
_diffrn_radiation_wavelength 0.71073
_diffrn_radiation_wavelength_id all
_diffrn_reflns_av_R_equivalents 0.035
_diffrn_reflns_limit_h_max 8
_diffrn_reflns_limit_h_min 0
_diffrn_reflns_limit_k_max 8
_diffrn_reflns_limit_k_min -6
_diffrn_reflns_limit_l_max 14
_diffrn_reflns_limit_l_min -14
_diffrn_reflns_number 1968
_diffrn_reflns_theta_max 26.36
_exptl_absorpt_coefficient_mu 0.115
_exptl_absorpt_correction_type none
_exptl_crystal_colour black
_exptl_crystal_density_diffrn 1.518
_exptl_crystal_density_method 'not measured'
_exptl_crystal_description Cube
_exptl_crystal_F_000 268
_exptl_crystal_size_max 0.2
_exptl_crystal_size_mid 0.2
_exptl_crystal_size_min 0.1
_refine_diff_density_max 0.18
_refine_diff_density_min -0.18
_refine_diff_density_rms 0.04
_refine_ls_extinction_coef 39620(688)
_refine_ls_extinction_expression 'equ(22) p292 Crystallographic Computing (1970) '
_refine_ls_extinction_method Zachariasen
_refine_ls_goodness_of_fit_all 1.266
_refine_ls_goodness_of_fit_gt 1.445
_refine_ls_goodness_of_fit_ref 1.445
_refine_ls_hydrogen_treatment noref
_refine_ls_matrix_type full
_refine_ls_number_parameters 173
_refine_ls_number_reflns 1039
_refine_ls_R_factor_all 0.136
_refine_ls_R_factor_gt 0.074
_refine_ls_shift/su_max 0.010
_refine_ls_shift/su_mean 0.001
_refine_ls_structure_factor_coef F^2^
_refine_ls_weighting_details
;
w = 1 / ( s^2^(Fo^2^) + 0.03000 * Fo^2^)
;
_refine_ls_weighting_scheme sigma
_refine_ls_wR_factor_all 0.150
_refine_ls_wR_factor_gt 0.150
_refine_ls_wR_factor_ref 0.150
_reflns_d_resolution_high 0.63
_reflns_d_resolution_low 1.76
_reflns_limit_h_max 8
_reflns_limit_h_min 0
_reflns_limit_k_max 8
_reflns_limit_k_min -6
_reflns_limit_l_max 8
_reflns_limit_l_min 0
_reflns_number_gt 1039
_reflns_number_total 1968
_reflns_threshold_expression 'I> 3.00 sigma(I)'
_cod_data_source_file b000756ksup1.cif
_cod_data_source_block crystal_compound4
_cod_depositor_comments
;
The following automatic conversions were performed:

'_symmetry_cell_setting' value 'Triclinic' changed to 'triclinic'
according to /home/saulius/struct/CIF-dictionaries/cif_core.dic
dictionary named 'cif_core.dic' version 2.4.2 from 2011-04-26.

Automatic conversion script
Id: cif_fix_values 1891 2012-01-12 08:04:46Z andrius 
;
_cod_original_cell_volume 565.(2)
_cod_original_sg_symbol_H-M 'P -1           '
_cod_original_formula_sum 'C13 H10 N2 O4 '
_cod_database_code 7213267

loop_
_symmetry_equiv_pos_as_xyz
+X,+Y,+Z
-X,-Y,-Z

loop_
_atom_site_label
_atom_site_fract_x
_atom_site_fract_y
_atom_site_fract_z
_atom_site_U_iso_or_equiv
_atom_site_occupancy
_atom_site_adp_type
O2 -0.1464(2) -0.2829(1) 0.02712(7) 0.0509(6) 1.00 Uij
O4 -0.3056(2) 0.6310(2) 0.47601(9) 0.0778(8) 1.00 Uij
O3 -0.1597(2) -0.5032(1) -0.14052(7) 0.0565(6) 1.00 Uij
O1 -0.1651(2) 0.3492(2) 0.56310(8) 0.0894(9) 1.00 Uij
N2 -0.2371(2) 0.4514(2) 0.48095(9) 0.0578(9) 1.00 Uij
C1 -0.2731(2) 0.0146(2) -0.0839(1) 0.0397(8) 1.00 Uij
N1 -0.2275(2) 0.0550(2) 0.10228(8) 0.0413(7) 1.00 Uij
C12 -0.1871(3) 0.1471(2) 0.3905(1) 0.0465(9) 1.00 Uij
C2 -0.2093(3) -0.1925(2) -0.0668(1) 0.0437(9) 1.00 Uij
C3 -0.2146(3) -0.3043(2) -0.1564(1) 0.0448(9) 1.00 Uij
C4 -0.2790(3) -0.2114(2) -0.2558(1) 0.0433(9) 1.00 Uij
C5 -0.3386(3) -0.0070(2) -0.2721(1) 0.0453(9) 1.00 Uij
C10 -0.2847(3) 0.4593(2) 0.2840(1) 0.0430(9) 1.00 Uij
C9 -0.2822(3) 0.3643(2) 0.1893(1) 0.0453(9) 1.00 Uij
C11 -0.2351(3) 0.3467(2) 0.3817(1) 0.0448(9) 1.00 Uij
C13 -0.1857(3) 0.0483(2) 0.2966(1) 0.0461(9) 1.00 Uij
C6 -0.3363(3) 0.1049(2) -0.1890(1) 0.0445(9) 1.00 Uij
C7 -0.2819(2) 0.1327(2) 0.0034(1) 0.0413(9) 1.00 Uij
C8 -0.2344(3) 0.1615(2) 0.1963(1) 0.0416(9) 1.00 Uij
H13 -0.13253 -0.11125 0.30036 0.06672 1.00 Uiso
H6 -0.37195 0.26611 -0.19637 0.06461 1.00 Uiso
H7 -0.33316 0.29236 -0.00963 0.06261 1.00 Uiso
H10 -0.32690 0.61565 0.27436 0.06377 1.00 Uiso
H9 -0.33060 0.44344 0.11685 0.06812 1.00 Uiso
H12 -0.16472 0.05243 0.46365 0.06818 1.00 Uiso
H5 -0.37295 0.03559 -0.34266 0.06613 1.00 Uiso
H4 -0.28250 -0.29768 -0.31893 0.06541 1.00 Uiso
H3 -0.04184 -0.54017 -0.10842 0.07439 1.00 Uiso
H1 -0.17632 -0.10067 0.11248 0.06103 1.00 Uiso

loop_
_atom_site_aniso_label
_atom_site_aniso_U_11
_atom_site_aniso_U_22
_atom_site_aniso_U_33
_atom_site_aniso_U_12
_atom_site_aniso_U_13
_atom_site_aniso_U_23
O2 0.0790(9) 0.0319(6) 0.0351(5) -.0138(6) -.0181(5) 0.0024(4)
O4 0.110(1) 0.0589(9) 0.0566(7) -.0187(8) -.0237(7) -.0223(6)
O3 0.083(1) 0.0328(7) 0.0496(6) -.0206(6) -.0225(6) -.0016(4)
O1 0.146(1) 0.0747(9) 0.0408(6) -.0414(9) -.0392(8) 0.0031(6)
N2 0.072(1) 0.057(1) 0.0389(8) -.0244(9) -.0078(8) -.0086(7)
C1 0.057(1) 0.0270(9) 0.0298(7) -.0124(8) -.0102(7) -.0018(6)
N1 0.056(1) 0.0280(7) 0.0352(6) -.0121(6) -.0109(6) -.0026(5)
C12 0.060(1) 0.038(1) 0.0362(8) -.0161(9) -.0134(8) 0.0058(6)
C2 0.061(1) 0.035(1) 0.0310(8) -.0166(8) -.0126(8) 0.0008(6)
C3 0.061(1) 0.033(1) 0.0347(8) -.0171(9) -.0092(8) 0.0006(7)
C4 0.053(1) 0.037(1) 0.0360(8) -.0152(8) -.0099(8) -.0074(6)
C5 0.064(1) 0.036(1) 0.0293(7) -.0140(8) -.0116(7) -.0006(6)
C10 0.054(1) 0.034(1) 0.0359(8) -.0108(8) -.0091(8) -.0066(6)
C9 0.063(1) 0.034(1) 0.0343(8) -.0160(8) -.0130(8) 0.0003(6)
C11 0.050(1) 0.051(1) 0.0291(8) -.0160(9) -.0043(7) -.0114(7)
C13 0.062(1) 0.039(1) 0.0312(7) -.0142(8) -.0090(7) -.0029(6)
C6 0.056(1) 0.036(1) 0.0352(8) -.0133(8) -.0111(8) 0.0058(6)
C7 0.052(1) 0.033(1) 0.0323(8) -.0095(8) -.0095(7) 0.0044(6)
C8 0.054(1) 0.040(1) 0.0273(7) -.0175(8) -.0115(7) -.0019(6)

loop_
_atom_type_symbol
_atom_type_description
_atom_type_scat_dispersion_real
_atom_type_scat_dispersion_imag
_atom_type_scat_source
'C ' 'C ' 0.0033 0.0016 'Waasmaier & Kirfel, 1995'
'H ' 'H ' 0.0000 0.0000 'Waasmaier & Kirfel, 1995'
'O ' 'O ' 0.0106 0.0060 'Waasmaier & Kirfel, 1995'
'N ' 'N ' 0.0061 0.0033 'Waasmaier & Kirfel, 1995'

loop_
_geom_angle_atom_site_label_1
_geom_angle_atom_site_label_2
_geom_angle_atom_site_label_3
_geom_angle
O4 N2 O1 125.1(2)
O4 N2 C11 118.2(2)
O1 N2 C11 116.7(2)
C2 C1 C6 120.2(2)
C2 C1 C7 120.4(2)
C6 C1 C7 119.4(2)
C7 N1 C8 125.6(2)
C11 C12 C13 119.3(2)
O2 C2 C1 122.6(2)
O2 C2 C3 119.7(2)
C1 C2 C3 117.7(2)
O3 C3 C2 118.7(2)
O3 C3 C4 121.0(2)
C2 C3 C4 120.3(2)
C3 C4 C5 121.3(2)
C4 C5 C6 120.3(2)
C9 C10 C11 118.2(2)
C10 C9 C8 119.3(2)
N2 C11 C12 119.4(2)
N2 C11 C10 117.2(2)
C12 C11 C10 123.5(2)
C12 C13 C8 117.7(2)
C1 C6 C5 120.2(2)
C1 C7 N1 121.3(2)
N1 C8 C9 122.2(2)
N1 C8 C13 115.8(2)
C9 C8 C13 122.0(2)

loop_
_geom_bond_atom_site_label_1
_geom_bond_atom_site_label_2
_geom_bond_distance
O2 C2 1.317(2)
O4 N2 1.233(2)
O3 C3 1.364(2)
O1 N2 1.250(2)
N2 C11 1.479(2)
C1 C2 1.421(2)
C1 C6 1.434(2)
C1 C7 1.407(2)
N1 C7 1.325(2)
N1 C8 1.424(2)
C12 C11 1.367(2)
C12 C13 1.400(2)
C2 C3 1.428(2)
C3 C4 1.383(2)
C4 C5 1.401(2)
C5 C6 1.359(2)
C10 C9 1.389(2)
C10 C11 1.384(2)
C9 C8 1.389(2)
C13 C8 1.409(2)
